data_1533602
loop_
_publ_author_name
'Sokolova, E.'
'Agakhanov, A.A.'
'Hawthorne, F.C.'
'Pautov, L.A.'

_publ_section_title
;
 The crystal structure of moskvinite-(Y); Na2 K (Y, REE) (Si6 O15), a new
 silicate mineral with (Si6 O15) three-membered double rings from the
 Dara-i-Pioz moraine, Tien-Shan mountains, Tajikistan
;
_journal_name_full 'Canadian Mineralogist'
_journal_page_first 513
_journal_page_last 520
_journal_volume 41
_journal_year 2003
_chemical_formula_sum 'K Na2 O15 Si6 Y'
_chemical_name_systematic 'Na2 K Y (Si6 O15)'
_space_group_IT_number 74
_symmetry_space_group_name_Hall '-I 2c 2c'
_symmetry_space_group_name_H-M 'I b m m'
_cell_angle_alpha 90
_cell_angle_beta 90
_cell_angle_gamma 90
_cell_formula_units_Z 4
_cell_length_a 10.623
_cell_length_b 14.97
_cell_length_c 8.553
_cell_volume 1360.152
_citation_journal_id_ASTM CAMIA6
_cod_data_source_file Sokolova_CAMIA6_2003_51.cif
_cod_data_source_block K1Na2O15Si6Y1
_cod_original_sg_symbol_Hall '-I 2b 2 (z,x,y)'
_cod_original_formula_sum 'K1 Na2 O15 Si6 Y1'
_cod_database_code 1533602

loop_
_symmetry_equiv_pos_as_xyz
x,y,z
x,-y,-z+1/2
-x,y,-z
-x,-y,z+1/2
-x,-y,-z
-x,y,z-1/2
x,-y,z
x,y,-z-1/2
x+1/2,y+1/2,z+1/2
x+1/2,-y+1/2,-z+1
-x+1/2,y+1/2,-z+1/2
-x+1/2,-y+1/2,z+1
-x+1/2,-y+1/2,-z+1/2
-x+1/2,y+1/2,z
x+1/2,-y+1/2,z+1/2
x+1/2,y+1/2,-z

loop_
_atom_site_label
_atom_site_type_symbol
_atom_site_fract_x
_atom_site_fract_y
_atom_site_fract_z
_atom_site_occupancy
_atom_site_U_iso_or_equiv
O5 O-2 0.16655 0.33667 0.05854 1 0.0
Si2 Si+4 0.22002 0.39603 -0.07776 1 0.0
Na1 Na+1 0.5 0.25636 0 1 0.0
Y1 Y+3 0.25 0.25 0.25 1 0.0
Si1 Si+4 0.53384 0.40003 0.25 1 0.0
O4 O-2 0.18101 0.5 -0.0448 1 0.0
O1 O-2 0.15917 0.37118 0.75 1 0.0
K1 K+1 0.43056 0 0.25 1 0.0
O3 O-2 0.3726 0.38915 -0.09771 1 0.0
O2 O-2 0.43311 0.32256 0.25 1 0.0
O6 O-2 0.4751 0.5 0.25 1 0.0
